data_7102320
loop_
_publ_author_name
'Parulekar, Sumedh N.'
'Muppalla, Kirankirti'
'Fronczek, Frank R.'
'Bisht, Kirpal S.'

_publ_section_title
;
 Synthesis of resorcin[4]arene cavitands by ring-closing metathesis
;
_journal_coden_ASTM CHCOFS
_journal_issue 46
_journal_name_full
;
 Chemical Communications (Cambridge, United Kingdom)
;
_journal_page_first 4901
_journal_page_last 4903
_journal_paper_doi 10.1039/b712981e
_journal_year 2007
_chemical_compound_source 'local laboratory'
_chemical_formula_moiety 'C80 H80 O8'
_chemical_formula_sum 'C80 H80 O8'
_chemical_formula_weight 1169.44
_chemical_name_common 'Tetramethyltetraphenyltetraallyloxy) Calix(4) Resorcinarene'
_space_group_IT_number 2
_symmetry_cell_setting triclinic
_symmetry_space_group_name_Hall '-P 1'
_symmetry_space_group_name_H-M 'P -1'
_atom_sites_solution_hydrogens geom
_atom_sites_solution_primary direct
_atom_sites_solution_secondary difmap
_audit_creation_method SHELXL-97
_cell_angle_alpha 103.132(12)
_cell_angle_beta 92.301(11)
_cell_angle_gamma 101.094(11)
_cell_formula_units_Z 2
_cell_length_a 12.360(2)
_cell_length_b 13.691(3)
_cell_length_c 19.796(4)
_cell_measurement_reflns_used 6984
_cell_measurement_temperature 110
_cell_measurement_theta_max 22.5
_cell_measurement_theta_min 2.5
_cell_volume 3189.0(11)
_computing_cell_refinement 'HKL Scalepack (Otwinowski & Minor 1997)'
_computing_data_collection 'COLLECT (Nonius, 2000)'
_computing_data_reduction 'HKL Denzo and Scalepack (Otwinowski & Minor 1997)'
_computing_molecular_graphics 'ORTEP-3 for Windows (Farrugia, 1997)'
_computing_publication_material 'SHELXL-97 (Sheldrick, 1997)'
_computing_structure_refinement 'SHELXL-97 (Sheldrick, 1997)'
_computing_structure_solution 'SIR97 (Altomare et al., 1999)'
_diffrn_ambient_temperature 110
_diffrn_measured_fraction_theta_full 0.993
_diffrn_measured_fraction_theta_max 0.993
_diffrn_measurement_device 'KappaCCD (with Oxford Cryostream)'
_diffrn_measurement_method ' \w scans with \k offsets'
_diffrn_radiation_monochromator graphite
_diffrn_radiation_source 'fine-focus sealed tube'
_diffrn_radiation_type MoK\a
_diffrn_radiation_wavelength 0.71073
_diffrn_reflns_av_R_equivalents 0.041
_diffrn_reflns_av_sigmaI/netI 0.0694
_diffrn_reflns_limit_h_max 13
_diffrn_reflns_limit_h_min -13
_diffrn_reflns_limit_k_max 14
_diffrn_reflns_limit_k_min -13
_diffrn_reflns_limit_l_max 21
_diffrn_reflns_limit_l_min -21
_diffrn_reflns_number 24759
_diffrn_reflns_theta_full 22.5
_diffrn_reflns_theta_max 22.5
_diffrn_reflns_theta_min 2.5
_diffrn_standards_decay_% <2
_diffrn_standards_number 0
_exptl_absorpt_coefficient_mu 0.077
_exptl_absorpt_correction_type none
_exptl_crystal_colour colorless
_exptl_crystal_density_diffrn 1.218
_exptl_crystal_density_method 'not measured'
_exptl_crystal_description fragment
_exptl_crystal_F_000 1248
_exptl_crystal_size_max 0.22
_exptl_crystal_size_mid 0.18
_exptl_crystal_size_min 0.17
_refine_diff_density_max 0.48
_refine_diff_density_min -0.37
_refine_diff_density_rms 0.055
_refine_ls_extinction_method none
_refine_ls_goodness_of_fit_ref 1.047
_refine_ls_hydrogen_treatment constr
_refine_ls_matrix_type full
_refine_ls_number_parameters 790
_refine_ls_number_reflns 8240
_refine_ls_number_restraints 6
_refine_ls_restrained_S_all 1.048
_refine_ls_R_factor_all 0.111
_refine_ls_R_factor_gt 0.071
_refine_ls_shift/su_max 0.000
_refine_ls_shift/su_mean 0.000
_refine_ls_structure_factor_coef Fsqd
_refine_ls_weighting_details 'calc w=1/[\s^2^(Fo^2^)+(0.0569P)^2^+5.4051P] where P=(Fo^2^+2Fc^2^)/3'
_refine_ls_weighting_scheme calc
_refine_ls_wR_factor_gt 0.152
_refine_ls_wR_factor_ref 0.171
_reflns_number_gt 5669
_reflns_number_total 8240
_reflns_threshold_expression I>2\s(I)
_cod_data_source_file b712981e.txt
_cod_data_source_block Compound_11
_cod_depositor_comments
;
The following automatic conversions were performed:
'_symmetry_cell_setting' value 'Triclinic' changed to 'triclinic'
according to '/home/saulius/struct/CIF-dictionaries/cif_core.dic'
dictionary named 'cif_core.dic' version 2.4.1 from 2010-06-29.

Automatic conversion script
Id: cif_fix_enum 1527 2010-12-29 10:47:43Z saulius 
;
_cod_original_sg_symbol_H-M 'P -1 '
_cod_database_code 7102320

loop_
_symmetry_equiv_pos_as_xyz
'x, y, z'
'-x, -y, -z'

loop_
_atom_site_label
_atom_site_type_symbol
_atom_site_fract_x
_atom_site_fract_y
_atom_site_fract_z
_atom_site_U_iso_or_equiv
_atom_site_adp_type
_atom_site_occupancy
_atom_site_symmetry_multiplicity
_atom_site_calc_flag
_atom_site_refinement_flags
_atom_site_disorder_assembly
_atom_site_disorder_group
O1 O 0.5952(2) 0.44928(18) 0.06023(13) 0.0248(6) Uani 1 1 d . . .
O2 O 0.7653(2) 0.8043(2) 0.10350(14) 0.0331(7) Uani 1 1 d . . .
O3 O 0.8293(2) 1.0469(2) 0.30023(14) 0.0333(7) Uani 1 1 d . . .
O4 O 0.4760(2) 1.12682(19) 0.35211(14) 0.0340(7) Uani 1 1 d . . .
O5 O 0.4208(2) 0.8945(2) 0.43104(15) 0.0539(9) Uani 1 1 d . . .
O6 O 0.2429(2) 0.5375(2) 0.37268(14) 0.0360(7) Uani 1 1 d . . .
O7 O 0.0917(2) 0.33177(19) 0.18117(13) 0.0287(7) Uani 1 1 d . . .
O8 O 0.4522(2) 0.25215(19) 0.15969(14) 0.0295(7) Uani 1 1 d . . .
C1 C 0.6071(3) 0.5549(3) 0.17655(19) 0.0192(9) Uani 1 1 d . . .
C2 C 0.6253(3) 0.5459(3) 0.10695(19) 0.0202(9) Uani 1 1 d . . .
C3 C 0.6721(3) 0.6291(3) 0.08065(19) 0.0228(9) Uani 1 1 d . . .
C4 C 0.7055(3) 0.7234(3) 0.12801(19) 0.0209(9) Uani 1 1 d . . .
C5 C 0.6911(3) 0.7375(3) 0.19871(19) 0.0202(9) Uani 1 1 d . . .
C6 C 0.6397(3) 0.6516(3) 0.2209(2) 0.0214(9) Uani 1 1 d . . .
H6 H 0.6264 0.6598 0.2685 0.026 Uiso 1 1 calc R . .
C7 C 0.7445(3) 0.8380(3) 0.25043(19) 0.0249(9) Uani 1 1 d . A .
H7 H 0.8026 0.8739 0.2256 0.030 Uiso 1 1 calc R . .
C8 C 0.6681(3) 0.9129(3) 0.27336(19) 0.0249(9) Uani 1 1 d . . .
C9 C 0.7154(3) 1.0169(3) 0.2978(2) 0.0260(10) Uani 1 1 d . A .
C10 C 0.6522(3) 1.0906(3) 0.32059(19) 0.0266(10) Uani 1 1 d . . .
C11 C 0.5386(3) 1.0566(3) 0.3209(2) 0.0268(10) Uani 1 1 d . A .
C12 C 0.4871(3) 0.9530(3) 0.2972(2) 0.0309(10) Uani 1 1 d . . .
C13 C 0.5538(3) 0.8833(3) 0.2731(2) 0.0282(10) Uani 1 1 d . A .
H13 H 0.5200 0.8130 0.2558 0.034 Uiso 1 1 calc R . .
C14 C 0.3629(3) 0.9199(3) 0.2980(2) 0.0357(11) Uani 1 1 d . A .
H14 H 0.3404 0.9716 0.3362 0.043 Uiso 1 1 calc R . .
C15 C 0.3311(3) 0.8169(3) 0.3170(2) 0.0277(10) Uani 1 1 d . . .
C16 C 0.3601(3) 0.8074(3) 0.3839(2) 0.0382(12) Uani 1 1 d . A .
C17 C 0.3354(3) 0.7149(4) 0.4031(2) 0.0382(11) Uani 1 1 d . . .
C18 C 0.2728(3) 0.6310(3) 0.3548(2) 0.0305(10) Uani 1 1 d . A .
C19 C 0.2412(3) 0.6360(3) 0.28719(19) 0.0226(9) Uani 1 1 d . . .
C20 C 0.2728(3) 0.7287(3) 0.2696(2) 0.0244(9) Uani 1 1 d . A .
H20 H 0.2541 0.7328 0.2234 0.029 Uiso 1 1 calc R . .
C21 C 0.1767(3) 0.5400(3) 0.23620(19) 0.0215(9) Uani 1 1 d . A .
H21 H 0.1253 0.5031 0.2642 0.026 Uiso 1 1 calc R . .
C22 C 0.2520(3) 0.4671(3) 0.20690(18) 0.0193(9) Uani 1 1 d . . .
C23 C 0.2065(3) 0.3631(3) 0.18217(19) 0.0227(9) Uani 1 1 d . A .
C24 C 0.2702(3) 0.2895(3) 0.16468(19) 0.0241(9) Uani 1 1 d . . .
C25 C 0.3851(3) 0.3245(3) 0.17084(19) 0.0222(9) Uani 1 1 d . A .
C26 C 0.4353(3) 0.4280(3) 0.19241(18) 0.0194(9) Uani 1 1 d . . .
C27 C 0.3658(3) 0.4977(3) 0.21008(18) 0.0184(9) Uani 1 1 d . A .
H27 H 0.3980 0.5687 0.2248 0.022 Uiso 1 1 calc R . .
C28 C 0.5609(3) 0.4600(3) 0.2032(2) 0.0227(9) Uani 1 1 d . A .
H28 H 0.5899 0.4024 0.1742 0.027 Uiso 1 1 calc R . .
C29 C 0.6865(3) 0.6157(3) 0.00361(19) 0.0280(10) Uani 1 1 d . . .
H29A H 0.7237 0.6812 -0.0050 0.042 Uiso 1 1 calc R . .
H29B H 0.6137 0.5932 -0.0229 0.042 Uiso 1 1 calc R . .
H29C H 0.7312 0.5641 -0.0111 0.042 Uiso 1 1 calc R . .
C30 C 0.7057(4) 1.2027(3) 0.3453(2) 0.0380(11) Uani 1 1 d . A .
H30A H 0.7158 1.2331 0.3051 0.057 Uiso 1 1 calc R . .
H30B H 0.7779 1.2098 0.3704 0.057 Uiso 1 1 calc R . .
H30C H 0.6582 1.2379 0.3764 0.057 Uiso 1 1 calc R . .
C31 C 0.3764(4) 0.7014(5) 0.4728(2) 0.0714(18) Uani 1 1 d . A .
H31A H 0.4413 0.7556 0.4926 0.107 Uiso 1 1 calc R . .
H31B H 0.3967 0.6343 0.4665 0.107 Uiso 1 1 calc R . .
H31C H 0.3177 0.7054 0.5046 0.107 Uiso 1 1 calc R . .
C32 C 0.2192(3) 0.1765(3) 0.1456(2) 0.0366(11) Uani 1 1 d . A .
H32A H 0.1497 0.1645 0.1674 0.055 Uiso 1 1 calc R . .
H32B H 0.2704 0.1387 0.1621 0.055 Uiso 1 1 calc R . .
H32C H 0.2045 0.1529 0.0949 0.055 Uiso 1 1 calc R . .
C33 C 0.8062(3) 0.8157(3) 0.3117(2) 0.0319(10) Uani 1 1 d . . .
C34 C 0.9142(4) 0.8001(3) 0.3045(2) 0.0417(12) Uani 1 1 d . A .
H34 H 0.9474 0.8063 0.2628 0.050 Uiso 1 1 calc R . .
C35 C 0.9734(4) 0.7761(4) 0.3568(3) 0.0531(14) Uani 1 1 d . . .
H35 H 1.0469 0.7664 0.3515 0.064 Uiso 1 1 calc R A .
C36 C 0.9245(5) 0.7666(4) 0.4163(3) 0.0626(16) Uani 1 1 d . A .
H36 H 0.9646 0.7494 0.4524 0.075 Uiso 1 1 calc R . .
C37 C 0.8186(5) 0.7814(4) 0.4252(3) 0.0630(16) Uani 1 1 d . . .
H37 H 0.7862 0.7744 0.4670 0.076 Uiso 1 1 calc R A .
C38 C 0.7580(4) 0.8070(3) 0.3720(2) 0.0465(13) Uani 1 1 d . A .
H38 H 0.6850 0.8180 0.3778 0.056 Uiso 1 1 calc R . .
C39 C 0.2975(3) 0.9213(3) 0.2315(3) 0.0390(12) Uani 1 1 d . . .
C40 C 0.3452(4) 0.9253(3) 0.1699(3) 0.0433(13) Uani 1 1 d . A .
H40 H 0.4228 0.9304 0.1689 0.052 Uiso 1 1 calc R . .
C41 C 0.2815(4) 0.9221(3) 0.1093(3) 0.0494(14) Uani 1 1 d . . .
H41 H 0.3156 0.9255 0.0675 0.059 Uiso 1 1 calc R A .
C42 C 0.1687(5) 0.9139(3) 0.1105(4) 0.0624(17) Uani 1 1 d . A .
H42 H 0.1247 0.9098 0.0691 0.075 Uiso 1 1 calc R . .
C43 C 0.1199(4) 0.9118(4) 0.1712(4) 0.0703(19) Uani 1 1 d . . .
H43 H 0.0423 0.9073 0.1719 0.084 Uiso 1 1 calc R A .
C44 C 0.1839(4) 0.9163(3) 0.2318(3) 0.0559(15) Uani 1 1 d . A .
H44 H 0.1496 0.9159 0.2738 0.067 Uiso 1 1 calc R . .
C45 C 0.1034(3) 0.5654(3) 0.18215(19) 0.0207(9) Uani 1 1 d . . .
C46 C -0.0017(3) 0.5801(3) 0.1987(2) 0.0281(10) Uani 1 1 d . A .
H46 H -0.0265 0.5711 0.2421 0.034 Uiso 1 1 calc R . .
C47 C -0.0704(3) 0.6077(3) 0.1525(2) 0.0348(11) Uani 1 1 d . . .
H47 H -0.1417 0.6178 0.1646 0.042 Uiso 1 1 calc R A .
C48 C -0.0358(3) 0.6205(3) 0.0892(2) 0.0333(11) Uani 1 1 d . A .
H48 H -0.0826 0.6400 0.0576 0.040 Uiso 1 1 calc R . .
C49 C 0.0675(3) 0.6047(3) 0.0721(2) 0.0311(10) Uani 1 1 d . . .
H49 H 0.0915 0.6128 0.0284 0.037 Uiso 1 1 calc R A .
C50 C 0.1366(3) 0.5771(3) 0.1181(2) 0.0273(10) Uani 1 1 d . A .
H50 H 0.2075 0.5662 0.1056 0.033 Uiso 1 1 calc R . .
C51 C 0.6068(3) 0.4718(3) 0.2783(2) 0.0269(10) Uani 1 1 d . . .
C52 C 0.7176(3) 0.4696(3) 0.2907(2) 0.0384(11) Uani 1 1 d . A .
H52 H 0.7618 0.4588 0.2526 0.046 Uiso 1 1 calc R . .
C53 C 0.7645(4) 0.4828(3) 0.3577(3) 0.0487(13) Uani 1 1 d . . .
H53 H 0.8405 0.4813 0.3652 0.058 Uiso 1 1 calc R A .
C54 C 0.7025(4) 0.4979(4) 0.4127(3) 0.0538(14) Uani 1 1 d . A .
H54 H 0.7349 0.5076 0.4587 0.065 Uiso 1 1 calc R . .
C55 C 0.5931(4) 0.4992(4) 0.4015(2) 0.0587(15) Uani 1 1 d . . .
H55 H 0.5492 0.5089 0.4398 0.070 Uiso 1 1 calc R A .
C56 C 0.5452(4) 0.4861(4) 0.3340(2) 0.0463(13) Uani 1 1 d . A .
H56 H 0.4690 0.4872 0.3269 0.056 Uiso 1 1 calc R . .
C57 C 0.6855(3) 0.3953(3) 0.0493(2) 0.0294(10) Uani 1 1 d . . .
H57A H 0.6928 0.3599 0.0871 0.035 Uiso 1 1 calc R . .
H57B H 0.7557 0.4449 0.0504 0.035 Uiso 1 1 calc R . .
C58 C 0.6644(3) 0.3195(3) -0.0186(2) 0.0296(10) Uani 1 1 d . . .
H58 H 0.7104 0.2706 -0.0269 0.036 Uiso 1 1 calc R . .
C59 C 0.5886(3) 0.3132(3) -0.0683(2) 0.0349(11) Uani 1 1 d . . .
H59A H 0.5405 0.3603 -0.0625 0.042 Uiso 1 1 calc R . .
H59B H 0.5816 0.2614 -0.1103 0.042 Uiso 1 1 calc R . .
C60 C 0.7030(4) 0.8748(3) 0.0904(2) 0.0438(12) Uani 1 1 d . . .
H60A H 0.6742 0.9076 0.1339 0.053 Uiso 1 1 calc R . .
H60B H 0.6393 0.8390 0.0560 0.053 Uiso 1 1 calc R . .
C61 C 0.7758(6) 0.9541(4) 0.0627(3) 0.081(2) Uani 1 1 d . . .
H61 H 0.7411 1.0033 0.0486 0.097 Uiso 1 1 calc R . .
C62 C 0.8782(5) 0.9634(5) 0.0558(3) 0.085(2) Uani 1 1 d . . .
H62A H 0.9173 0.9164 0.0690 0.102 Uiso 1 1 calc R . .
H62B H 0.9161 1.0175 0.0374 0.102 Uiso 1 1 calc R . .
C63A C 0.8948(6) 1.0648(6) 0.3604(4) 0.037(3) Uiso 0.512(8) 1 d PD A 1
H63A H 0.8915 0.9993 0.3742 0.044 Uiso 0.512(8) 1 calc PR A 1
H63B H 0.8652 1.1113 0.3976 0.044 Uiso 0.512(8) 1 calc PR A 1
C64A C 1.0138(7) 1.1115(7) 0.3547(5) 0.043(3) Uiso 0.512(8) 1 d PD A 1
H64A H 1.0679 1.1229 0.3927 0.051 Uiso 0.512(8) 1 calc PR A 1
C65A C 1.0412(13) 1.1360(10) 0.2971(7) 0.075(4) Uiso 0.512(8) 1 d PD A 1
H65A H 0.9865 1.1244 0.2594 0.090 Uiso 0.512(8) 1 calc PR A 1
H65B H 1.1159 1.1656 0.2927 0.090 Uiso 0.512(8) 1 calc PR A 1
C63B C 0.8771(7) 1.0977(7) 0.2553(4) 0.034(3) Uiso 0.488(8) 1 d PD A 2
H63C H 0.8411 1.1560 0.2541 0.041 Uiso 0.488(8) 1 calc PR A 2
H63D H 0.8651 1.0514 0.2081 0.041 Uiso 0.488(8) 1 calc PR A 2
C64B C 0.9990(9) 1.1375(9) 0.2737(6) 0.062(4) Uiso 0.488(8) 1 d PD A 2
H64B H 1.0389 1.1851 0.2508 0.075 Uiso 0.488(8) 1 calc PR A 2
C65B C 1.0502(10) 1.1063(9) 0.3216(7) 0.060(4) Uiso 0.488(8) 1 d PD A 2
H65C H 1.0100 1.0587 0.3444 0.073 Uiso 0.488(8) 1 calc PR A 2
H65D H 1.1274 1.1314 0.3335 0.073 Uiso 0.488(8) 1 calc PR A 2
C66 C 0.4342(4) 1.1818(3) 0.3068(2) 0.0381(11) Uani 1 1 d . . .
H66A H 0.3910 1.1324 0.2657 0.046 Uiso 1 1 calc R . .
H66B H 0.4970 1.2241 0.2902 0.046 Uiso 1 1 calc R . .
C67 C 0.3627(4) 1.2488(4) 0.3429(3) 0.0504(13) Uani 1 1 d . . .
H67 H 0.3278 1.2846 0.3155 0.061 Uiso 1 1 calc R . .
C68 C 0.3433(4) 1.2634(5) 0.4060(3) 0.0697(17) Uani 1 1 d . . .
H68A H 0.3761 1.2296 0.4357 0.084 Uiso 1 1 calc R . .
H68B H 0.2959 1.3083 0.4239 0.084 Uiso 1 1 calc R . .
C69A C 0.3610(6) 0.9284(5) 0.4925(4) 0.0428(17) Uiso 0.683(5) 1 d PD B 3
H69A H 0.3179 0.8683 0.5063 0.051 Uiso 0.683(5) 1 calc PR B 3
H69B H 0.4139 0.9695 0.5322 0.051 Uiso 0.683(5) 1 calc PR B 3
C70A C 0.2889(7) 0.9887(6) 0.4726(4) 0.066(2) Uiso 0.683(5) 1 d PD B 3
H70A H 0.3234 1.0503 0.4609 0.079 Uiso 0.683(5) 1 calc PR B 3
C71A C 0.1851(7) 0.9697(7) 0.4688(5) 0.079(2) Uiso 0.683(5) 1 d PD B 3
H71A H 0.1463 0.9092 0.4799 0.095 Uiso 0.683(5) 1 calc PR B 3
H71B H 0.1454 1.0157 0.4548 0.095 Uiso 0.683(5) 1 calc PR B 3
C69B C 0.3593(12) 0.9815(11) 0.4637(7) 0.0428(17) Uiso 0.317(5) 1 d PD B 4
H69C H 0.4139 1.0443 0.4871 0.051 Uiso 0.317(5) 1 calc PR B 4
H69D H 0.3147 0.9978 0.4267 0.051 Uiso 0.317(5) 1 calc PR B 4
C70B C 0.2898(13) 0.9483(13) 0.5124(8) 0.066(2) Uiso 0.317(5) 1 d PD B 4
H70B H 0.3279 0.9347 0.5507 0.079 Uiso 0.317(5) 1 calc PR B 4
C71B C 0.1854(13) 0.9335(14) 0.5142(11) 0.079(2) Uiso 0.317(5) 1 d PD B 4
H71C H 0.1406 0.9452 0.4780 0.095 Uiso 0.317(5) 1 calc PR B 4
H71D H 0.1522 0.9106 0.5519 0.095 Uiso 0.317(5) 1 calc PR B 4
C72 C 0.1386(4) 0.5263(4) 0.4034(2) 0.0456(13) Uani 1 1 d . . .
H72A H 0.0880 0.5604 0.3815 0.055 Uiso 1 1 calc R . .
H72B H 0.1507 0.5594 0.4538 0.055 Uiso 1 1 calc R . .
C73 C 0.0888(4) 0.4165(4) 0.3930(2) 0.0482(13) Uani 1 1 d . . .
H73 H 0.0872 0.3732 0.3479 0.058 Uiso 1 1 calc R . .
C74 C 0.0464(4) 0.3748(5) 0.4422(3) 0.0647(16) Uani 1 1 d . . .
H74A H 0.0467 0.4160 0.4879 0.078 Uiso 1 1 calc R . .
H74B H 0.0154 0.3034 0.4321 0.078 Uiso 1 1 calc R . .
C75 C 0.0347(3) 0.3063(3) 0.1123(2) 0.0355(11) Uani 1 1 d . . .
H75A H 0.0594 0.2477 0.0825 0.043 Uiso 1 1 calc R . .
H75B H 0.0520 0.3656 0.0909 0.043 Uiso 1 1 calc R . .
C76 C -0.0857(4) 0.2794(3) 0.1178(3) 0.0428(12) Uani 1 1 d . . .
H76 H -0.1322 0.2533 0.0756 0.051 Uiso 1 1 calc R . .
C77 C -0.1332(4) 0.2885(5) 0.1754(4) 0.0734(18) Uani 1 1 d . . .
H77A H -0.0898 0.3143 0.2188 0.088 Uiso 1 1 calc R . .
H77B H -0.2115 0.2694 0.1742 0.088 Uiso 1 1 calc R . .
C78 C 0.4607(4) 0.2088(3) 0.0880(2) 0.0359(11) Uani 1 1 d . . .
H78A H 0.4882 0.2639 0.0643 0.043 Uiso 1 1 calc R . .
H78B H 0.3870 0.1712 0.0652 0.043 Uiso 1 1 calc R . .
C79 C 0.5387(4) 0.1375(3) 0.0826(3) 0.0541(14) Uani 1 1 d . . .
H79 H 0.5534 0.1039 0.0374 0.065 Uiso 1 1 calc R . .
C80 C 0.5884(6) 0.1183(5) 0.1369(4) 0.088(2) Uani 1 1 d . . .
H80A H 0.5752 0.1507 0.1827 0.105 Uiso 1 1 calc R . .
H80B H 0.6374 0.0719 0.1302 0.105 Uiso 1 1 calc R . .

loop_
_atom_site_aniso_label
_atom_site_aniso_U_11
_atom_site_aniso_U_22
_atom_site_aniso_U_33
_atom_site_aniso_U_23
_atom_site_aniso_U_13
_atom_site_aniso_U_12
O1 0.0168(14) 0.0236(15) 0.0316(16) 0.0010(12) -0.0007(12) 0.0055(12)
O2 0.0350(17) 0.0307(16) 0.0354(17) 0.0135(13) 0.0006(13) 0.0048(14)
O3 0.0230(17) 0.0278(16) 0.0428(18) 0.0076(13) -0.0014(13) -0.0083(13)
O4 0.0393(18) 0.0245(15) 0.0345(17) -0.0009(13) 0.0094(14) 0.0064(14)
O5 0.0325(18) 0.063(2) 0.0391(19) -0.0269(16) 0.0027(15) -0.0097(16)
O6 0.0280(17) 0.053(2) 0.0307(17) 0.0225(14) 0.0034(13) 0.0031(14)
O7 0.0182(16) 0.0280(15) 0.0376(17) 0.0111(13) -0.0014(12) -0.0042(12)
O8 0.0282(16) 0.0228(15) 0.0384(18) 0.0076(13) -0.0012(13) 0.0084(13)
C1 0.010(2) 0.022(2) 0.026(2) 0.0082(18) 0.0002(16) 0.0037(17)
C2 0.012(2) 0.018(2) 0.028(2) 0.0024(18) -0.0025(17) 0.0013(17)
C3 0.015(2) 0.027(2) 0.027(2) 0.0055(19) -0.0018(17) 0.0045(18)
C4 0.015(2) 0.019(2) 0.031(2) 0.0140(19) 0.0014(17) -0.0005(17)
C5 0.014(2) 0.017(2) 0.029(2) 0.0056(17) -0.0005(17) 0.0009(17)
C6 0.015(2) 0.025(2) 0.025(2) 0.0049(18) 0.0037(17) 0.0091(18)
C7 0.020(2) 0.025(2) 0.028(2) 0.0056(18) 0.0003(18) 0.0018(18)
C8 0.021(2) 0.024(2) 0.025(2) 0.0025(18) 0.0003(18) -0.0011(19)
C9 0.021(2) 0.025(2) 0.027(2) 0.0049(18) 0.0002(18) -0.005(2)
C10 0.031(3) 0.019(2) 0.023(2) 0.0028(17) 0.0009(18) -0.008(2)
C11 0.031(3) 0.021(2) 0.026(2) 0.0000(18) 0.0061(19) 0.005(2)
C12 0.027(2) 0.022(2) 0.037(3) -0.0025(19) 0.005(2) -0.002(2)
C13 0.025(2) 0.019(2) 0.033(2) -0.0037(18) 0.0030(19) -0.0030(19)
C14 0.021(2) 0.025(2) 0.052(3) -0.009(2) 0.010(2) 0.0030(19)
C15 0.018(2) 0.028(2) 0.031(3) -0.0043(19) 0.0046(19) 0.0021(19)
C16 0.018(2) 0.046(3) 0.033(3) -0.016(2) 0.001(2) -0.006(2)
C17 0.024(2) 0.056(3) 0.024(2) -0.001(2) 0.0002(19) -0.004(2)
C18 0.018(2) 0.045(3) 0.027(2) 0.009(2) 0.0024(18) 0.002(2)
C19 0.015(2) 0.026(2) 0.025(2) 0.0028(18) 0.0012(17) 0.0044(18)
C20 0.018(2) 0.028(2) 0.024(2) 0.0012(18) 0.0005(17) 0.0023(18)
C21 0.016(2) 0.023(2) 0.023(2) 0.0059(17) -0.0002(17) -0.0010(17)
C22 0.016(2) 0.021(2) 0.022(2) 0.0081(17) -0.0013(16) 0.0043(18)
C23 0.015(2) 0.023(2) 0.031(2) 0.0116(18) -0.0026(17) -0.0006(18)
C24 0.028(3) 0.017(2) 0.027(2) 0.0099(17) -0.0013(18) 0.0007(19)
C25 0.024(2) 0.019(2) 0.026(2) 0.0096(17) 0.0011(17) 0.0061(19)
C26 0.020(2) 0.019(2) 0.020(2) 0.0099(17) -0.0011(17) -0.0006(18)
C27 0.019(2) 0.015(2) 0.021(2) 0.0061(16) 0.0005(16) 0.0003(17)
C28 0.017(2) 0.020(2) 0.031(2) 0.0061(17) 0.0004(17) 0.0032(17)
C29 0.029(2) 0.029(2) 0.027(2) 0.0085(19) 0.0024(19) 0.0076(19)
C30 0.040(3) 0.023(2) 0.044(3) 0.004(2) 0.010(2) -0.006(2)
C31 0.061(4) 0.112(5) 0.025(3) 0.009(3) -0.011(3) -0.008(3)
C32 0.031(3) 0.020(2) 0.057(3) 0.011(2) 0.001(2) 0.000(2)
C33 0.029(3) 0.031(2) 0.031(3) 0.008(2) -0.007(2) -0.005(2)
C34 0.031(3) 0.041(3) 0.048(3) 0.006(2) -0.016(2) 0.006(2)
C35 0.047(3) 0.056(3) 0.050(3) 0.004(3) -0.018(3) 0.010(3)
C36 0.069(4) 0.059(4) 0.055(4) 0.014(3) -0.031(3) 0.008(3)
C37 0.080(5) 0.064(4) 0.035(3) 0.013(3) -0.013(3) -0.009(3)
C38 0.050(3) 0.045(3) 0.039(3) 0.012(2) -0.007(2) -0.003(2)
C39 0.025(3) 0.017(2) 0.069(4) 0.000(2) 0.002(2) 0.0016(19)
C40 0.032(3) 0.019(2) 0.070(4) -0.007(2) -0.011(3) 0.008(2)
C41 0.045(3) 0.022(2) 0.075(4) -0.002(2) -0.011(3) 0.013(2)
C42 0.059(4) 0.019(3) 0.107(5) 0.022(3) -0.028(4) 0.001(3)
C43 0.028(3) 0.048(3) 0.143(6) 0.047(4) -0.012(4) 0.002(3)
C44 0.028(3) 0.034(3) 0.112(5) 0.028(3) 0.007(3) 0.007(2)
C45 0.016(2) 0.015(2) 0.028(2) 0.0021(17) -0.0016(17) 0.0010(17)
C46 0.020(2) 0.030(2) 0.032(2) 0.0038(19) 0.0027(19) 0.0045(19)
C47 0.021(2) 0.044(3) 0.041(3) 0.009(2) 0.000(2) 0.011(2)
C48 0.023(3) 0.036(3) 0.043(3) 0.011(2) -0.008(2) 0.010(2)
C49 0.029(3) 0.035(2) 0.029(2) 0.0119(19) -0.003(2) 0.003(2)
C50 0.022(2) 0.028(2) 0.033(3) 0.0088(19) 0.0004(19) 0.0051(19)
C51 0.022(2) 0.021(2) 0.037(3) 0.0125(19) -0.005(2) -0.0005(18)
C52 0.027(3) 0.037(3) 0.053(3) 0.017(2) -0.008(2) 0.007(2)
C53 0.036(3) 0.043(3) 0.066(4) 0.021(3) -0.026(3) 0.002(2)
C54 0.052(4) 0.059(3) 0.050(3) 0.031(3) -0.021(3) -0.007(3)
C55 0.049(4) 0.095(4) 0.034(3) 0.030(3) -0.007(2) 0.005(3)
C56 0.030(3) 0.077(4) 0.036(3) 0.025(3) -0.002(2) 0.007(3)
C57 0.023(2) 0.028(2) 0.038(3) 0.007(2) 0.0027(19) 0.0099(19)
C58 0.024(2) 0.027(2) 0.036(3) 0.001(2) 0.006(2) 0.0081(19)
C59 0.032(3) 0.031(2) 0.037(3) -0.002(2) 0.007(2) 0.008(2)
C60 0.053(3) 0.037(3) 0.051(3) 0.018(2) 0.021(2) 0.019(2)
C61 0.105(6) 0.049(4) 0.117(5) 0.052(4) 0.065(4) 0.037(4)
C62 0.058(4) 0.089(5) 0.122(6) 0.055(4) 0.033(4) 0.011(4)
C66 0.041(3) 0.031(2) 0.041(3) 0.001(2) 0.002(2) 0.010(2)
C67 0.048(3) 0.062(3) 0.038(3) 0.003(3) -0.002(2) 0.017(3)
C68 0.055(4) 0.092(5) 0.063(4) 0.009(3) 0.016(3) 0.029(3)
C72 0.032(3) 0.075(4) 0.036(3) 0.027(3) 0.010(2) 0.007(3)
C73 0.036(3) 0.068(4) 0.039(3) 0.025(3) 0.002(2) -0.006(3)
C74 0.055(4) 0.088(4) 0.050(3) 0.034(3) 0.001(3) -0.008(3)
C75 0.032(3) 0.029(2) 0.039(3) 0.005(2) -0.012(2) -0.002(2)
C76 0.023(3) 0.034(3) 0.067(4) 0.009(2) -0.007(2) 0.001(2)
C77 0.027(3) 0.099(5) 0.094(5) 0.025(4) -0.001(3) 0.012(3)
C78 0.037(3) 0.030(2) 0.039(3) 0.004(2) 0.003(2) 0.005(2)
C79 0.069(4) 0.033(3) 0.067(4) 0.012(3) 0.029(3) 0.022(3)
C80 0.114(6) 0.091(5) 0.101(5) 0.055(4) 0.049(4) 0.079(4)

loop_
_atom_type_symbol
_atom_type_description
_atom_type_scat_dispersion_real
_atom_type_scat_dispersion_imag
_atom_type_scat_source
C C 0.0033 0.0016 'International Tables Vol C Tables 4.2.6.8 and 6.1.1.4'
H H 0.0000 0.0000 'International Tables Vol C Tables 4.2.6.8 and 6.1.1.4'
O O 0.0106 0.0060 'International Tables Vol C Tables 4.2.6.8 and 6.1.1.4'

loop_
_geom_angle_atom_site_label_1
_geom_angle_atom_site_label_2
_geom_angle_atom_site_label_3
_geom_angle
C2 O1 C57 113.5(3)
C4 O2 C60 114.5(3)
C63B O3 C63A 112.1(5)
C63B O3 C9 121.4(4)
C63A O3 C9 121.6(4)
C11 O4 C66 115.1(3)
C16 O5 C69A 112.8(4)
C16 O5 C69B 118.3(6)
C69A O5 C69B 39.1(5)
C18 O6 C72 112.7(3)
C23 O7 C75 113.6(3)
C25 O8 C78 113.8(3)
C2 C1 C6 117.1(3)
C2 C1 C28 120.6(3)
C6 C1 C28 122.1(3)
C1 C2 C3 122.9(3)
C1 C2 O1 119.2(3)
C3 C2 O1 117.8(3)
C4 C3 C2 117.2(3)
C4 C3 C29 122.0(3)
C2 C3 C29 120.8(3)
C3 C4 C5 122.8(3)
C3 C4 O2 117.4(3)
C5 C4 O2 119.6(3)
C4 C5 C6 116.8(3)
C4 C5 C7 120.9(3)
C6 C5 C7 121.7(3)
C1 C6 C5 123.1(4)
C1 C6 H6 118.4
C5 C6 H6 118.4
C33 C7 C5 109.8(3)
C33 C7 C8 112.9(3)
C5 C7 C8 115.8(3)
C33 C7 H7 105.9
C5 C7 H7 105.9
C8 C7 H7 105.9
C13 C8 C9 117.5(4)
C13 C8 C7 124.0(3)
C9 C8 C7 118.5(3)
O3 C9 C8 118.1(3)
O3 C9 C10 119.4(3)
C8 C9 C10 122.4(4)
C11 C10 C9 117.7(3)
C11 C10 C30 121.2(4)
C9 C10 C30 121.1(4)
C10 C11 O4 118.6(3)
C10 C11 C12 122.1(4)
O4 C11 C12 119.0(3)
C13 C12 C11 117.7(4)
C13 C12 C14 122.2(3)
C11 C12 C14 120.1(3)
C8 C13 C12 122.5(4)
C8 C13 H13 118.7
C12 C13 H13 118.7
C12 C14 C39 113.8(4)
C12 C14 C15 111.9(3)
C39 C14 C15 111.6(3)
C12 C14 H14 106.3
C39 C14 H14 106.3
C15 C14 H14 106.3
C20 C15 C16 117.2(4)
C20 C15 C14 122.4(4)
C16 C15 C14 120.4(4)
C17 C16 O5 119.9(4)
C17 C16 C15 122.5(4)
O5 C16 C15 117.5(4)
C16 C17 C18 117.7(4)
C16 C17 C31 122.9(4)
C18 C17 C31 119.4(4)
C17 C18 O6 119.6(4)
C17 C18 C19 122.2(4)
O6 C18 C19 118.2(3)
C20 C19 C18 117.7(3)
C20 C19 C21 123.0(3)
C18 C19 C21 119.3(3)
C19 C20 C15 122.6(4)
C19 C20 H20 118.7
C15 C20 H20 118.7
C45 C21 C19 111.9(3)
C45 C21 C22 115.1(3)
C19 C21 C22 111.6(3)
C45 C21 H21 105.8
C19 C21 H21 105.8
C22 C21 H21 105.8
C27 C22 C23 117.7(3)
C27 C22 C21 122.9(3)
C23 C22 C21 119.1(3)
C24 C23 C22 123.0(3)
C24 C23 O7 119.2(3)
C22 C23 O7 117.6(3)
C23 C24 C25 116.9(3)
C23 C24 C32 121.7(4)
C25 C24 C32 121.2(3)
C26 C25 O8 118.6(3)
C26 C25 C24 122.7(3)
O8 C25 C24 118.5(3)
C25 C26 C27 117.2(3)
C25 C26 C28 119.9(3)
C27 C26 C28 122.6(3)
C22 C27 C26 122.5(3)
C22 C27 H27 118.8
C26 C27 H27 118.8
C26 C28 C51 113.3(3)
C26 C28 C1 113.3(3)
C51 C28 C1 111.3(3)
C26 C28 H28 106.1
C51 C28 H28 106.1
C1 C28 H28 106.1
C3 C29 H29A 109.5
C3 C29 H29B 109.5
H29A C29 H29B 109.5
C3 C29 H29C 109.5
H29A C29 H29C 109.5
H29B C29 H29C 109.5
C10 C30 H30A 109.5
C10 C30 H30B 109.5
H30A C30 H30B 109.5
C10 C30 H30C 109.5
H30A C30 H30C 109.5
H30B C30 H30C 109.5
C17 C31 H31A 109.5
C17 C31 H31B 109.5
H31A C31 H31B 109.5
C17 C31 H31C 109.5
H31A C31 H31C 109.5
H31B C31 H31C 109.5
C24 C32 H32A 109.5
C24 C32 H32B 109.5
H32A C32 H32B 109.5
C24 C32 H32C 109.5
H32A C32 H32C 109.5
H32B C32 H32C 109.5
C38 C33 C34 119.5(4)
C38 C33 C7 122.3(4)
C34 C33 C7 118.2(4)
C35 C34 C33 121.3(5)
C35 C34 H34 119.4
C33 C34 H34 119.4
C36 C35 C34 118.9(5)
C36 C35 H35 120.5
C34 C35 H35 120.5
C35 C36 C37 121.4(5)
C35 C36 H36 119.3
C37 C36 H36 119.3
C36 C37 C38 120.0(5)
C36 C37 H37 120.0
C38 C37 H37 120.0
C33 C38 C37 119.0(5)
C33 C38 H38 120.5
C37 C38 H38 120.5
C40 C39 C44 118.0(5)
C40 C39 C14 123.1(4)
C44 C39 C14 118.9(5)
C39 C40 C41 121.3(5)
C39 C40 H40 119.3
C41 C40 H40 119.3
C42 C41 C40 119.4(5)
C42 C41 H41 120.3
C40 C41 H41 120.3
C43 C42 C41 120.3(5)
C43 C42 H42 119.8
C41 C42 H42 119.8
C42 C43 C44 120.0(5)
C42 C43 H43 120.0
C44 C43 H43 120.0
C39 C44 C43 120.8(6)
C39 C44 H44 119.6
C43 C44 H44 119.6
C50 C45 C46 118.4(3)
C50 C45 C21 123.4(3)
C46 C45 C21 118.2(3)
C47 C46 C45 120.7(4)
C47 C46 H46 119.6
C45 C46 H46 119.6
C48 C47 C46 120.3(4)
C48 C47 H47 119.8
C46 C47 H47 119.8
C49 C48 C47 119.2(4)
C49 C48 H48 120.4
C47 C48 H48 120.4
C48 C49 C50 120.7(4)
C48 C49 H49 119.6
C50 C49 H49 119.6
C45 C50 C49 120.6(4)
C45 C50 H50 119.7
C49 C50 H50 119.7
C56 C51 C52 118.0(4)
C56 C51 C28 123.6(4)
C52 C51 C28 118.4(4)
C53 C52 C51 121.0(5)
C53 C52 H52 119.5
C51 C52 H52 119.5
C54 C53 C52 120.3(4)
C54 C53 H53 119.8
C52 C53 H53 119.8
C53 C54 C55 119.5(5)
C53 C54 H54 120.3
C55 C54 H54 120.3
C54 C55 C56 120.5(5)
C54 C55 H55 119.7
C56 C55 H55 119.7
C51 C56 C55 120.6(4)
C51 C56 H56 119.7
C55 C56 H56 119.7
O1 C57 C58 110.0(3)
O1 C57 H57A 109.7
C58 C57 H57A 109.7
O1 C57 H57B 109.7
C58 C57 H57B 109.7
H57A C57 H57B 108.2
C59 C58 C57 126.4(4)
C59 C58 H58 116.8
C57 C58 H58 116.8
C58 C59 H59A 120.0
C58 C59 H59B 120.0
H59A C59 H59B 120.0
O2 C60 C61 108.6(4)
O2 C60 H60A 110.0
C61 C60 H60A 110.0
O2 C60 H60B 110.0
C61 C60 H60B 110.0
H60A C60 H60B 108.4
C62 C61 C60 127.6(6)
C62 C61 H61 116.2
C60 C61 H61 116.2
C61 C62 H62A 120.0
C61 C62 H62B 120.0
H62A C62 H62B 120.0
O3 C63A C64A 113.4(7)
O3 C63A H63A 108.9
C64A C63A H63A 108.9
O3 C63A H63B 108.9
C64A C63A H63B 108.9
H63A C63A H63B 107.7
C65A C64A C63A 118.9(10)
C65A C64A H64A 120.5
C63A C64A H64A 120.5
C64A C65A H65A 120.0
C64A C65A H65B 120.0
H65A C65A H65B 120.0
O3 C63B C64B 112.9(7)
O3 C63B H63C 109.0
C64B C63B H63C 109.0
O3 C63B H63D 109.0
C64B C63B H63D 109.0
H63C C63B H63D 107.8
C65B C64B C63B 119.7(10)
C65B C64B H64B 120.2
C63B C64B H64B 120.2
C64B C65B H65C 120.0
C64B C65B H65D 120.0
H65C C65B H65D 120.0
O4 C66 C67 111.3(4)
O4 C66 H66A 109.4
C67 C66 H66A 109.4
O4 C66 H66B 109.4
C67 C66 H66B 109.4
H66A C66 H66B 108.0
C68 C67 C66 127.0(5)
C68 C67 H67 116.5
C66 C67 H67 116.5
C67 C68 H68A 120.0
C67 C68 H68B 120.0
H68A C68 H68B 120.0
C70A C69A O5 106.6(6)
C70A C69A H69A 110.4
O5 C69A H69A 110.4
C70A C69A H69B 110.4
O5 C69A H69B 110.4
H69A C69A H69B 108.6
C71A C70A C69A 127.3(9)
C71A C70A H70A 116.4
C69A C70A H70A 116.4
C70A C71A H71A 120.0
C70A C71A H71B 120.0
H71A C71A H71B 120.0
C70B C69B O5 109.1(12)
C70B C69B H69C 109.9
O5 C69B H69C 109.9
C70B C69B H69D 109.9
O5 C69B H69D 109.9
H69C C69B H69D 108.3
C71B C70B C69B 131.6(16)
C71B C70B H70B 114.2
C69B C70B H70B 114.2
C70B C71B H71C 120.0
C70B C71B H71D 120.0
H71C C71B H71D 120.0
O6 C72 C73 109.6(4)
O6 C72 H72A 109.8
C73 C72 H72A 109.8
O6 C72 H72B 109.8
C73 C72 H72B 109.8
H72A C72 H72B 108.2
C74 C73 C72 124.1(5)
C74 C73 H73 117.9
C72 C73 H73 117.9
C73 C74 H74A 120.0
C73 C74 H74B 120.0
H74A C74 H74B 120.0
O7 C75 C76 109.0(4)
O7 C75 H75A 109.9
C76 C75 H75A 109.9
O7 C75 H75B 109.9
C76 C75 H75B 109.9
H75A C75 H75B 108.3
C77 C76 C75 125.4(5)
C77 C76 H76 117.3
C75 C76 H76 117.3
C76 C77 H77A 120.0
C76 C77 H77B 120.0
H77A C77 H77B 120.0
O8 C78 C79 109.0(4)
O8 C78 H78A 109.9
C79 C78 H78A 109.9
O8 C78 H78B 109.9
C79 C78 H78B 109.9
H78A C78 H78B 108.3
C80 C79 C78 123.8(5)
C80 C79 H79 118.1
C78 C79 H79 118.1
C79 C80 H80A 120.0
C79 C80 H80B 120.0
H80A C80 H80B 120.0

loop_
_geom_bond_atom_site_label_1
_geom_bond_atom_site_label_2
_geom_bond_distance
O1 C2 1.404(4)
O1 C57 1.450(4)
O2 C4 1.402(4)
O2 C60 1.407(5)
O3 C63B 1.337(9)
O3 C63A 1.359(8)
O3 C9 1.384(5)
O4 C11 1.400(4)
O4 C66 1.434(5)
O5 C16 1.397(5)
O5 C69A 1.478(7)
O5 C69B 1.565(15)
O6 C18 1.391(5)
O6 C72 1.444(5)
O7 C23 1.398(4)
O7 C75 1.445(5)
O8 C25 1.396(4)
O8 C78 1.425(5)
C1 C2 1.386(5)
C1 C6 1.387(5)
C1 C28 1.532(5)
C2 C3 1.394(5)
C3 C4 1.390(5)
C3 C29 1.516(5)
C4 C5 1.392(5)
C5 C6 1.395(5)
C5 C7 1.528(5)
C6 H6 0.9500
C7 C33 1.526(5)
C7 C8 1.531(5)
C7 H7 1.0000
C8 C13 1.391(5)
C8 C9 1.396(5)
C9 C10 1.399(5)
C10 C11 1.393(5)
C10 C30 1.508(5)
C11 C12 1.401(5)
C12 C13 1.395(5)
C12 C14 1.516(5)
C13 H13 0.9500
C14 C39 1.523(6)
C14 C15 1.526(6)
C14 H14 1.0000
C15 C20 1.398(5)
C15 C16 1.398(6)
C16 C17 1.387(6)
C17 C18 1.390(6)
C17 C31 1.514(6)
C18 C19 1.399(5)
C19 C20 1.381(5)
C19 C21 1.520(5)
C20 H20 0.9500
C21 C45 1.516(5)
C21 C22 1.530(5)
C21 H21 1.0000
C22 C27 1.382(5)
C22 C23 1.391(5)
C23 C24 1.388(5)
C24 C25 1.399(5)
C24 C32 1.507(5)
C25 C26 1.393(5)
C26 C27 1.400(5)
C26 C28 1.522(5)
C27 H27 0.9500
C28 C51 1.531(5)
C28 H28 1.0000
C29 H29A 0.9800
C29 H29B 0.9800
C29 H29C 0.9800
C30 H30A 0.9800
C30 H30B 0.9800
C30 H30C 0.9800
C31 H31A 0.9800
C31 H31B 0.9800
C31 H31C 0.9800
C32 H32A 0.9800
C32 H32B 0.9800
C32 H32C 0.9800
C33 C38 1.374(6)
C33 C34 1.400(6)
C34 C35 1.379(6)
C34 H34 0.9500
C35 C36 1.367(7)
C35 H35 0.9500
C36 C37 1.375(8)
C36 H36 0.9500
C37 C38 1.413(7)
C37 H37 0.9500
C38 H38 0.9500
C39 C40 1.382(7)
C39 C44 1.393(6)
C40 C41 1.397(6)
C40 H40 0.9500
C41 C42 1.379(7)
C41 H41 0.9500
C42 C43 1.369(8)
C42 H42 0.9500
C43 C44 1.393(8)
C43 H43 0.9500
C44 H44 0.9500
C45 C50 1.381(5)
C45 C46 1.393(5)
C46 C47 1.384(5)
C46 H46 0.9500
C47 C48 1.379(6)
C47 H47 0.9500
C48 C49 1.378(6)
C48 H48 0.9500
C49 C50 1.386(5)
C49 H49 0.9500
C50 H50 0.9500
C51 C56 1.364(6)
C51 C52 1.389(6)
C52 C53 1.384(6)
C52 H52 0.9500
C53 C54 1.358(7)
C53 H53 0.9500
C54 C55 1.365(7)
C54 H54 0.9500
C55 C56 1.397(6)
C55 H55 0.9500
C56 H56 0.9500
C57 C58 1.478(5)
C57 H57A 0.9900
C57 H57B 0.9900
C58 C59 1.308(5)
C58 H58 0.9500
C59 H59A 0.9500
C59 H59B 0.9500
C60 C61 1.490(7)
C60 H60A 0.9900
C60 H60B 0.9900
C61 C62 1.264(8)
C61 H61 0.9500
C62 H62A 0.9500
C62 H62B 0.9500
C63A C64A 1.506(10)
C63A H63A 0.9900
C63A H63B 0.9900
C64A C65A 1.300(12)
C64A H64A 0.9500
C65A H65A 0.9500
C65A H65B 0.9500
C63B C64B 1.500(11)
C63B H63C 0.9900
C63B H63D 0.9900
C64B C65B 1.312(13)
C64B H64B 0.9500
C65B H65C 0.9500
C65B H65D 0.9500
C66 C67 1.482(6)
C66 H66A 0.9900
C66 H66B 0.9900
C67 C68 1.260(7)
C67 H67 0.9500
C68 H68A 0.9500
C68 H68B 0.9500
C69A C70A 1.427(8)
C69A H69A 0.9900
C69A H69B 0.9900
C70A C71A 1.255(10)
C70A H70A 0.9500
C71A H71A 0.9500
C71A H71B 0.9500
C69B C70B 1.410(11)
C69B H69C 0.9900
C69B H69D 0.9900
C70B C71B 1.271(12)
C70B H70B 0.9500
C71B H71C 0.9500
C71B H71D 0.9500
C72 C73 1.475(6)
C72 H72A 0.9900
C72 H72B 0.9900
C73 C74 1.315(6)
C73 H73 0.9500
C74 H74A 0.9500
C74 H74B 0.9500
C75 C76 1.477(6)
C75 H75A 0.9900
C75 H75B 0.9900
C76 C77 1.295(7)
C76 H76 0.9500
C77 H77A 0.9500
C77 H77B 0.9500
C78 C79 1.489(6)
C78 H78A 0.9900
C78 H78B 0.9900
C79 C80 1.319(7)
C79 H79 0.9500
C80 H80A 0.9500
C80 H80B 0.9500

loop_
_geom_torsion_atom_site_label_1
_geom_torsion_atom_site_label_2
_geom_torsion_atom_site_label_3
_geom_torsion_atom_site_label_4
_geom_torsion
C6 C1 C2 C3 -1.2(5)
C28 C1 C2 C3 -176.8(3)
C6 C1 C2 O1 179.0(3)
C28 C1 C2 O1 3.4(5)
C57 O1 C2 C1 -94.7(4)
C57 O1 C2 C3 85.5(4)
C1 C2 C3 C4 2.8(5)
O1 C2 C3 C4 -177.5(3)
C1 C2 C3 C29 -177.8(3)
O1 C2 C3 C29 2.0(5)
C2 C3 C4 C5 -1.8(5)
C29 C3 C4 C5 178.7(3)
C2 C3 C4 O2 172.0(3)
C29 C3 C4 O2 -7.4(5)
C60 O2 C4 C3 102.1(4)
C60 O2 C4 C5 -83.8(4)
C3 C4 C5 C6 -0.6(5)
O2 C4 C5 C6 -174.3(3)
C3 C4 C5 C7 170.6(3)
O2 C4 C5 C7 -3.2(5)
C2 C1 C6 C5 -1.4(5)
C28 C1 C6 C5 174.1(3)
C4 C5 C6 C1 2.3(5)
C7 C5 C6 C1 -168.8(3)
C4 C5 C7 C33 -130.0(4)
C6 C5 C7 C33 40.7(5)
C4 C5 C7 C8 100.7(4)
C6 C5 C7 C8 -88.5(4)
C33 C7 C8 C13 -102.2(4)
C5 C7 C8 C13 25.5(5)
C33 C7 C8 C9 76.1(4)
C5 C7 C8 C9 -156.1(3)
C63B O3 C9 C8 107.8(6)
C63A O3 C9 C8 -99.0(6)
C63B O3 C9 C10 -73.3(6)
C63A O3 C9 C10 79.9(6)
C13 C8 C9 O3 178.1(3)
C7 C8 C9 O3 -0.3(5)
C13 C8 C9 C10 -0.8(6)
C7 C8 C9 C10 -179.2(4)
O3 C9 C10 C11 -176.6(3)
C8 C9 C10 C11 2.4(6)
O3 C9 C10 C30 2.3(6)
C8 C9 C10 C30 -178.7(4)
C9 C10 C11 O4 171.5(3)
C30 C10 C11 O4 -7.4(6)
C9 C10 C11 C12 -2.0(6)
C30 C10 C11 C12 179.1(4)
C66 O4 C11 C10 89.2(4)
C66 O4 C11 C12 -97.1(4)
C10 C11 C12 C13 0.1(6)
O4 C11 C12 C13 -173.4(4)
C10 C11 C12 C14 -179.5(4)
O4 C11 C12 C14 7.0(6)
C9 C8 C13 C12 -1.3(6)
C7 C8 C13 C12 177.1(4)
C11 C12 C13 C8 1.6(6)
C14 C12 C13 C8 -178.9(4)
C13 C12 C14 C39 -90.2(5)
C11 C12 C14 C39 89.4(5)
C13 C12 C14 C15 37.5(6)
C11 C12 C14 C15 -142.9(4)
C12 C14 C15 C20 -112.9(4)
C39 C14 C15 C20 16.0(5)
C12 C14 C15 C16 67.0(5)
C39 C14 C15 C16 -164.1(4)
C69A O5 C16 C17 -65.5(5)
C69B O5 C16 C17 -108.7(7)
C69A O5 C16 C15 117.6(5)
C69B O5 C16 C15 74.4(7)
C20 C15 C16 C17 1.6(6)
C14 C15 C16 C17 -178.4(4)
C20 C15 C16 O5 178.4(3)
C14 C15 C16 O5 -1.5(5)
O5 C16 C17 C18 178.7(4)
C15 C16 C17 C18 -4.5(6)
O5 C16 C17 C31 -3.2(7)
C15 C16 C17 C31 173.6(4)
C16 C17 C18 O6 -177.8(4)
C31 C17 C18 O6 4.0(6)
C16 C17 C18 C19 4.3(6)
C31 C17 C18 C19 -174.0(4)
C72 O6 C18 C17 89.8(4)
C72 O6 C18 C19 -92.2(4)
C17 C18 C19 C20 -1.0(6)
O6 C18 C19 C20 -179.0(3)
C17 C18 C19 C21 177.5(4)
O6 C18 C19 C21 -0.4(5)
C18 C19 C20 C15 -2.2(6)
C21 C19 C20 C15 179.3(3)
C16 C15 C20 C19 1.9(6)
C14 C15 C20 C19 -178.2(4)
C20 C19 C21 C45 -29.4(5)
C18 C19 C21 C45 152.2(3)
C20 C19 C21 C22 101.3(4)
C18 C19 C21 C22 -77.2(4)
C45 C21 C22 C27 111.1(4)
C19 C21 C22 C27 -17.8(5)
C45 C21 C22 C23 -75.6(4)
C19 C21 C22 C23 155.5(3)
C27 C22 C23 C24 3.8(5)
C21 C22 C23 C24 -169.9(3)
C27 C22 C23 O7 177.9(3)
C21 C22 C23 O7 4.2(5)
C75 O7 C23 C24 -80.4(4)
C75 O7 C23 C22 105.3(4)
C22 C23 C24 C25 -2.0(6)
O7 C23 C24 C25 -176.0(3)
C22 C23 C24 C32 173.1(4)
O7 C23 C24 C32 -0.9(5)
C78 O8 C25 C26 -104.8(4)
C78 O8 C25 C24 79.7(4)
C23 C24 C25 C26 -0.9(5)
C32 C24 C25 C26 -176.1(4)
C23 C24 C25 O8 174.4(3)
C32 C24 C25 O8 -0.7(5)
O8 C25 C26 C27 -173.5(3)
C24 C25 C26 C27 1.8(5)
O8 C25 C26 C28 0.0(5)
C24 C25 C26 C28 175.3(3)
C23 C22 C27 C26 -2.9(5)
C21 C22 C27 C26 170.5(3)
C25 C26 C27 C22 0.2(5)
C28 C26 C27 C22 -173.2(3)
C25 C26 C28 C51 -92.8(4)
C27 C26 C28 C51 80.5(4)
C25 C26 C28 C1 139.2(3)
C27 C26 C28 C1 -47.6(5)
C2 C1 C28 C26 -83.8(4)
C6 C1 C28 C26 100.9(4)
C2 C1 C28 C51 147.2(3)
C6 C1 C28 C51 -28.2(5)
C5 C7 C33 C38 -93.6(5)
C8 C7 C33 C38 37.2(5)
C5 C7 C33 C34 84.1(4)
C8 C7 C33 C34 -145.1(4)
C38 C33 C34 C35 0.0(6)
C7 C33 C34 C35 -177.7(4)
C33 C34 C35 C36 0.6(7)
C34 C35 C36 C37 -0.6(8)
C35 C36 C37 C38 0.0(8)
C34 C33 C38 C37 -0.6(6)
C7 C33 C38 C37 177.0(4)
C36 C37 C38 C33 0.6(7)
C12 C14 C39 C40 16.3(5)
C15 C14 C39 C40 -111.6(4)
C12 C14 C39 C44 -165.0(4)
C15 C14 C39 C44 67.1(5)
C44 C39 C40 C41 -1.4(6)
C14 C39 C40 C41 177.3(4)
C39 C40 C41 C42 -0.5(6)
C40 C41 C42 C43 1.7(7)
C41 C42 C43 C44 -1.0(8)
C40 C39 C44 C43 2.2(6)
C14 C39 C44 C43 -176.6(4)
C42 C43 C44 C39 -1.0(7)
C19 C21 C45 C50 92.6(4)
C22 C21 C45 C50 -36.2(5)
C19 C21 C45 C46 -85.7(4)
C22 C21 C45 C46 145.5(3)
C50 C45 C46 C47 -1.2(6)
C21 C45 C46 C47 177.2(3)
C45 C46 C47 C48 0.3(6)
C46 C47 C48 C49 0.6(6)
C47 C48 C49 C50 -0.6(6)
C46 C45 C50 C49 1.1(5)
C21 C45 C50 C49 -177.2(3)
C48 C49 C50 C45 -0.3(6)
C26 C28 C51 C56 -20.4(5)
C1 C28 C51 C56 108.6(4)
C26 C28 C51 C52 160.6(3)
C1 C28 C51 C52 -70.3(4)
C56 C51 C52 C53 -0.9(6)
C28 C51 C52 C53 178.1(4)
C51 C52 C53 C54 0.3(7)
C52 C53 C54 C55 0.5(7)
C53 C54 C55 C56 -0.7(8)
C52 C51 C56 C55 0.7(7)
C28 C51 C56 C55 -178.3(4)
C54 C55 C56 C51 0.1(8)
C2 O1 C57 C58 -156.3(3)
O1 C57 C58 C59 12.3(6)
C4 O2 C60 C61 -178.3(4)
O2 C60 C61 C62 -4.5(9)
C63B O3 C63A C64A -16.0(9)
C9 O3 C63A C64A -171.4(5)
O3 C63A C64A C65A 4.4(14)
C63A O3 C63B C64B 15.3(10)
C9 O3 C63B C64B 170.8(6)
O3 C63B C64B C65B 11.6(14)
C11 O4 C66 C67 176.1(3)
O4 C66 C67 C68 4.0(7)
C16 O5 C69A C70A -83.2(6)
C69B O5 C69A C70A 24.3(10)
O5 C69A C70A C71A 116.5(10)
C16 O5 C69B C70B 72.5(13)
C69A O5 C69B C70B -19.4(9)
O5 C69B C70B C71B -118(2)
C18 O6 C72 C73 155.4(3)
O6 C72 C73 C74 133.4(5)
C23 O7 C75 C76 -177.2(3)
O7 C75 C76 C77 7.3(7)
C25 O8 C78 C79 177.0(3)
O8 C78 C79 C80 1.2(7)
